data_7122974
loop_
_publ_author_name
'Yang, Yu-Dong'
'Gong, Han-Yuan'

_publ_section_title
;
 Heating Activated Isomeric All-hydrocarbon Molecular Receptors for
 Fullerene Separation
;
_journal_name_full 'Chemical Communications'
_journal_paper_doi 10.1039/C8CC09911A
_journal_year 2019
_chemical_formula_sum 'C20 H32 B2 O4'
_chemical_formula_weight 358.07
_chemical_name_systematic
;
 ?
;
_space_group_crystal_system triclinic
_space_group_IT_number 2
_space_group_name_Hall '-P 1'
_space_group_name_H-M_alt 'P -1'
_symmetry_space_group_name_Hall '-P 1'
_symmetry_space_group_name_H-M 'P -1'
_atom_sites_solution_hydrogens geom
_audit_creation_method SHELXL-2014
_audit_update_record
;
2018-01-30 deposited with the CCDC.    2019-02-13 downloaded from the CCDC.
;
_cell_angle_alpha 69.04(3)
_cell_angle_beta 63.35(3)
_cell_angle_gamma 88.53(3)
_cell_formula_units_Z 2
_cell_length_a 10.476(2)
_cell_length_b 10.781(2)
_cell_length_c 11.171(2)
_cell_measurement_reflns_used 3663
_cell_measurement_temperature 173.1500
_cell_measurement_theta_max 24.994
_cell_measurement_theta_min 2.050
_cell_volume 1039.2(5)
_computing_cell_refinement 'CrystalClear (Rigaku Inc., 2007)'
_computing_data_collection 'CrystalClear (Rigaku Inc., 2007)'
_computing_data_reduction 'CrystalClear (Rigaku Inc., 2007)'
_computing_structure_refinement 'SHELXL-2014 (Sheldrick, 2014)'
_computing_structure_solution 'CrystalClear (Rigaku Inc., 2007)'
_diffrn_ambient_temperature 173.1500
_diffrn_detector_area_resol_mean 28.5714
_diffrn_measured_fraction_theta_full 0.973
_diffrn_measured_fraction_theta_max 0.999
_diffrn_measurement_device
;
Saturn724+ (2x2 bin mode)
;
_diffrn_measurement_method dtprofit.ref
_diffrn_radiation_type MoK\a
_diffrn_radiation_wavelength 0.71073
_diffrn_reflns_av_R_equivalents 0.0496
_diffrn_reflns_av_unetI/netI 0.0432
_diffrn_reflns_Laue_measured_fraction_full 0.973
_diffrn_reflns_Laue_measured_fraction_max 0.999
_diffrn_reflns_limit_h_max 12
_diffrn_reflns_limit_h_min -12
_diffrn_reflns_limit_k_max 12
_diffrn_reflns_limit_k_min -12
_diffrn_reflns_limit_l_max 13
_diffrn_reflns_limit_l_min -13
_diffrn_reflns_number 12478
_diffrn_reflns_point_group_measured_fraction_full 0.973
_diffrn_reflns_point_group_measured_fraction_max 0.999
_diffrn_reflns_theta_full 25.242
_diffrn_reflns_theta_max 24.994
_diffrn_reflns_theta_min 2.050
_exptl_absorpt_coefficient_mu 0.076
_exptl_absorpt_correction_T_max 0.0000
_exptl_absorpt_correction_T_min 0.0000
_exptl_absorpt_correction_type none
_exptl_crystal_colour Colorless
_exptl_crystal_density_diffrn 1.144
_exptl_crystal_description Prism
_exptl_crystal_F_000 388
_exptl_crystal_size_max 0.08
_exptl_crystal_size_mid 0.04
_exptl_crystal_size_min 0.02
_refine_diff_density_max 0.417
_refine_diff_density_min -0.368
_refine_diff_density_rms 0.053
_refine_ls_extinction_method none
_refine_ls_goodness_of_fit_ref 1.009
_refine_ls_hydrogen_treatment constr
_refine_ls_matrix_type full
_refine_ls_number_parameters 235
_refine_ls_number_reflns 3663
_refine_ls_number_restraints 0
_refine_ls_restrained_S_all 1.009
_refine_ls_R_factor_all 0.0861
_refine_ls_R_factor_gt 0.0798
_refine_ls_shift/su_max 0.000
_refine_ls_shift/su_mean 0.000
_refine_ls_structure_factor_coef Fsqd
_refine_ls_weighting_details 'w=1/[\s^2^(Fo^2^)+(0.0500P)^2^+1.7500P] where P=(Fo^2^+2Fc^2^)/3'
_refine_ls_weighting_scheme calc
_refine_ls_wR_factor_gt 0.1679
_refine_ls_wR_factor_ref 0.1722
_reflns_Friedel_coverage 0.000
_reflns_number_gt 3332
_reflns_number_total 3663
_reflns_threshold_expression 'I > 2\s(I)'
_cod_data_source_file c8cc09911a9.cif
_cod_data_source_block a
_cod_depositor_comments
;
The following automatic conversions were performed:

'_exptl_absorpt_correction_type' value 'None' changed to 'none'
according to
/home/data/users/saulius/crontab/automatic-downloads/rss-feeds/RSC/lib/dictionaries/cif_core.dic
dictionary named 'cif_core.dic' version 2.4.2 from 2011-04-26.

Automatic conversion script
Id: cif_fix_values 4973 2017-02-22 13:04:09Z antanas 
;
_cod_database_code 7122974
_shelx_space_group_comment
;
The symmetry employed for this shelxl refinement is uniquely defined
by the following loop, which should always be used as a source of
symmetry information in preference to the above space-group names.
They are only intended as comments.
;
_shelxl_version_number 2014-3

loop_
_space_group_symop_operation_xyz
'x, y, z'
'-x, -y, -z'

loop_
_atom_site_label
_atom_site_type_symbol
_atom_site_fract_x
_atom_site_fract_y
_atom_site_fract_z
_atom_site_U_iso_or_equiv
_atom_site_adp_type
_atom_site_occupancy
_atom_site_site_symmetry_order
_atom_site_calc_flag
_atom_site_refinement_flags_posn
_atom_site_refinement_flags_adp
C1 C 0.7670(3) 0.7342(3) 0.5119(3) 0.0289(6) Uani 1 1 d . .
H1A H 0.6800 0.7404 0.5083 0.035 Uiso 1 1 calc R U
C2 C 0.7773(3) 0.6150(3) 0.6100(3) 0.0280(6) Uani 1 1 d . .
C3 C 0.9098(3) 0.6075(3) 0.6150(3) 0.0294(6) Uani 1 1 d . .
C4 C 1.0212(3) 0.7163(3) 0.5227(3) 0.0343(7) Uani 1 1 d . .
H4A H 1.1081 0.7104 0.5266 0.041 Uiso 1 1 calc R U
C5 C 1.0097(3) 0.8341(3) 0.4244(3) 0.0323(6) Uani 1 1 d . .
C6 C 0.8783(3) 0.8448(3) 0.4186(3) 0.0296(6) Uani 1 1 d . .
C7 C 0.9330(3) 0.4840(3) 0.7166(3) 0.0391(7) Uani 1 1 d . .
H7A H 0.8466 0.4183 0.7728 0.059 Uiso 1 1 calc R U
H7B H 1.0116 0.4471 0.6612 0.059 Uiso 1 1 calc R U
H7C H 0.9558 0.5080 0.7806 0.059 Uiso 1 1 calc R U
C8 C 1.1370(3) 0.9474(3) 0.3284(4) 0.0461(8) Uani 1 1 d . .
H8A H 1.1121 1.0207 0.2674 0.069 Uiso 1 1 calc R U
H8B H 1.1614 0.9775 0.3879 0.069 Uiso 1 1 calc R U
H8C H 1.2185 0.9160 0.2690 0.069 Uiso 1 1 calc R U
C9 C 0.8582(3) 1.1679(3) 0.1432(3) 0.0338(7) Uani 1 1 d . .
C10 C 0.9129(3) 1.3143(3) 0.0989(3) 0.0404(7) Uani 1 1 d . .
H10A H 0.8615 1.3707 0.0538 0.061 Uiso 1 1 calc R U
H10B H 0.8975 1.3300 0.1834 0.061 Uiso 1 1 calc R U
H10C H 1.0144 1.3349 0.0315 0.061 Uiso 1 1 calc R U
C11 C 0.8869(4) 1.1382(3) 0.0104(3) 0.0508(9) Uani 1 1 d . .
H11A H 0.8361 1.1921 -0.0373 0.076 Uiso 1 1 calc R U
H11B H 0.9888 1.1591 -0.0555 0.076 Uiso 1 1 calc R U
H11C H 0.8537 1.0446 0.0405 0.076 Uiso 1 1 calc R U
C12 C 0.6994(3) 1.1181(3) 0.2655(3) 0.0318(6) Uani 1 1 d . .
C13 C 0.6560(3) 1.1860(3) 0.3732(3) 0.0416(7) Uani 1 1 d . .
H13A H 0.6518 1.2788 0.3263 0.062 Uiso 1 1 calc R U
H13B H 0.5627 1.1417 0.4540 0.062 Uiso 1 1 calc R U
H13C H 0.7262 1.1803 0.4073 0.062 Uiso 1 1 calc R U
C14 C 0.5870(4) 1.1220(3) 0.2149(4) 0.0488(9) Uani 1 1 d . .
H14A H 0.5836 1.2138 0.1633 0.073 Uiso 1 1 calc R U
H14B H 0.6120 1.0740 0.1518 0.073 Uiso 1 1 calc R U
H14C H 0.4939 1.0807 0.2975 0.073 Uiso 1 1 calc R U
C15 C 0.4665(3) 0.3248(3) 0.8771(3) 0.0385(7) Uani 1 1 d . .
C16 C 0.4571(4) 0.1731(3) 0.9434(4) 0.0454(8) Uani 1 1 d . .
H16A H 0.3604 0.1303 0.9807 0.068 Uiso 1 1 calc R U
H16B H 0.5234 0.1431 0.8704 0.068 Uiso 1 1 calc R U
H16C H 0.4815 0.1501 1.0211 0.068 Uiso 1 1 calc R U
C17 C 0.3660(4) 0.3772(4) 0.9921(4) 0.0553(9) Uani 1 1 d . .
H17A H 0.2677 0.3373 1.0313 0.083 Uiso 1 1 calc R U
H17B H 0.3920 0.3538 1.0688 0.083 Uiso 1 1 calc R U
H17C H 0.3754 0.4733 0.9483 0.083 Uiso 1 1 calc R U
C18 C 0.4466(3) 0.3762(3) 0.7399(3) 0.0350(7) Uani 1 1 d . .
C19 C 0.5116(4) 0.2940(3) 0.6460(3) 0.0421(7) Uani 1 1 d . .
H19A H 0.4549 0.2058 0.6951 0.063 Uiso 1 1 calc R U
H19B H 0.5113 0.3382 0.5547 0.063 Uiso 1 1 calc R U
H19C H 0.6091 0.2866 0.6292 0.063 Uiso 1 1 calc R U
C20 C 0.2958(3) 0.3934(3) 0.7626(3) 0.0401(7) Uani 1 1 d . .
H20A H 0.2352 0.3069 0.8151 0.060 Uiso 1 1 calc R U
H20B H 0.2582 0.4492 0.8171 0.060 Uiso 1 1 calc R U
H20C H 0.2976 0.4352 0.6701 0.060 Uiso 1 1 calc R U
O1 O 0.9377(2) 1.08341(18) 0.2118(2) 0.0354(5) Uani 1 1 d . .
O2 O 0.7036(2) 0.97758(18) 0.3441(2) 0.0342(5) Uani 1 1 d . .
O3 O 0.6149(2) 0.38854(19) 0.8208(2) 0.0381(5) Uani 1 1 d . .
O4 O 0.5372(2) 0.50915(18) 0.6596(2) 0.0373(5) Uani 1 1 d . .
B1 B 0.8431(3) 0.9706(3) 0.3215(3) 0.0293(7) Uani 1 1 d . .
B2 B 0.6446(3) 0.5022(3) 0.6996(3) 0.0283(7) Uani 1 1 d . .

loop_
_atom_site_aniso_label
_atom_site_aniso_U_11
_atom_site_aniso_U_22
_atom_site_aniso_U_33
_atom_site_aniso_U_23
_atom_site_aniso_U_13
_atom_site_aniso_U_12
C1 0.0274(14) 0.0281(14) 0.0325(14) -0.0102(12) -0.0163(12) 0.0038(11)
C2 0.0306(15) 0.0249(13) 0.0284(14) -0.0101(11) -0.0141(12) 0.0035(11)
C3 0.0348(15) 0.0274(14) 0.0288(14) -0.0102(11) -0.0178(12) 0.0058(12)
C4 0.0301(15) 0.0356(16) 0.0387(16) -0.0114(13) -0.0195(13) 0.0036(12)
C5 0.0309(15) 0.0301(15) 0.0340(15) -0.0104(12) -0.0151(13) 0.0022(12)
C6 0.0291(14) 0.0261(14) 0.0298(14) -0.0079(11) -0.0131(12) 0.0025(11)
C7 0.0403(17) 0.0361(16) 0.0421(17) -0.0078(14) -0.0258(15) 0.0055(13)
C8 0.0315(16) 0.0400(18) 0.052(2) -0.0023(15) -0.0194(15) -0.0036(14)
C9 0.0408(17) 0.0243(14) 0.0314(15) -0.0072(12) -0.0157(13) 0.0062(12)
C10 0.0394(17) 0.0255(15) 0.0383(16) -0.0063(13) -0.0080(14) 0.0006(12)
C11 0.077(3) 0.0356(17) 0.0351(17) -0.0141(14) -0.0225(17) 0.0173(16)
C12 0.0360(16) 0.0207(13) 0.0356(15) -0.0065(12) -0.0178(13) 0.0045(11)
C13 0.0400(17) 0.0367(17) 0.0373(17) -0.0141(14) -0.0095(14) 0.0067(14)
C14 0.056(2) 0.0323(16) 0.067(2) -0.0087(16) -0.0434(19) 0.0058(15)
C15 0.0387(17) 0.0337(16) 0.0378(16) -0.0083(13) -0.0173(14) -0.0064(13)
C16 0.058(2) 0.0307(16) 0.0428(18) 0.0009(13) -0.0310(16) -0.0083(14)
C17 0.053(2) 0.068(2) 0.0396(18) -0.0292(18) -0.0104(16) -0.0054(18)
C18 0.0353(16) 0.0262(14) 0.0379(16) -0.0064(12) -0.0169(13) -0.0023(12)
C19 0.0473(19) 0.0393(17) 0.0423(17) -0.0204(14) -0.0194(15) 0.0020(14)
C20 0.0315(16) 0.0360(16) 0.0479(18) -0.0122(14) -0.0175(14) 0.0013(13)
O1 0.0310(11) 0.0270(10) 0.0345(11) -0.0029(8) -0.0111(9) 0.0026(8)
O2 0.0331(11) 0.0226(10) 0.0417(11) -0.0031(8) -0.0203(9) 0.0008(8)
O3 0.0396(12) 0.0297(11) 0.0401(11) -0.0012(9) -0.0237(10) -0.0033(9)
O4 0.0350(11) 0.0249(10) 0.0444(12) -0.0008(9) -0.0218(10) -0.0019(8)
B1 0.0310(17) 0.0235(15) 0.0300(16) -0.0080(13) -0.0130(14) 0.0014(12)
B2 0.0306(16) 0.0245(15) 0.0287(16) -0.0093(13) -0.0137(13) 0.0039(12)

loop_
_atom_type_symbol
_atom_type_description
_atom_type_scat_dispersion_real
_atom_type_scat_dispersion_imag
_atom_type_scat_source
C C 0.0033 0.0016 'International Tables Vol C Tables 4.2.6.8 and 6.1.1.4'
H H 0.0000 0.0000 'International Tables Vol C Tables 4.2.6.8 and 6.1.1.4'
B B 0.0013 0.0007 'International Tables Vol C Tables 4.2.6.8 and 6.1.1.4'
O O 0.0106 0.0060 'International Tables Vol C Tables 4.2.6.8 and 6.1.1.4'

loop_
_geom_angle_atom_site_label_1
_geom_angle_atom_site_label_2
_geom_angle_atom_site_label_3
_geom_angle
C2 C1 C6 124.6(3)
C2 C1 H1A 117.7
C6 C1 H1A 117.7
C1 C2 C3 117.0(2)
C1 C2 B2 117.0(2)
C3 C2 B2 126.0(2)
C4 C3 C2 118.9(2)
C4 C3 C7 119.5(3)
C2 C3 C7 121.6(2)
C3 C4 C5 123.4(3)
C3 C4 H4A 118.3
C5 C4 H4A 118.3
C4 C5 C6 118.8(3)
C4 C5 C8 119.6(3)
C6 C5 C8 121.6(3)
C1 C6 C5 117.2(2)
C1 C6 B1 116.7(2)
C5 C6 B1 126.0(2)
C3 C7 H7A 109.5
C3 C7 H7B 109.5
H7A C7 H7B 109.5
C3 C7 H7C 109.5
H7A C7 H7C 109.5
H7B C7 H7C 109.5
C5 C8 H8A 109.5
C5 C8 H8B 109.5
H8A C8 H8B 109.5
C5 C8 H8C 109.5
H8A C8 H8C 109.5
H8B C8 H8C 109.5
O1 C9 C10 108.7(2)
O1 C9 C11 107.3(2)
C10 C9 C11 110.8(2)
O1 C9 C12 102.1(2)
C10 C9 C12 114.3(2)
C11 C9 C12 113.0(3)
C9 C10 H10A 109.5
C9 C10 H10B 109.5
H10A C10 H10B 109.5
C9 C10 H10C 109.5
H10A C10 H10C 109.5
H10B C10 H10C 109.5
C9 C11 H11A 109.5
C9 C11 H11B 109.5
H11A C11 H11B 109.5
C9 C11 H11C 109.5
H11A C11 H11C 109.5
H11B C11 H11C 109.5
O2 C12 C14 109.0(2)
O2 C12 C13 106.5(2)
C14 C12 C13 110.0(3)
O2 C12 C9 101.9(2)
C14 C12 C9 115.5(3)
C13 C12 C9 113.3(2)
C12 C13 H13A 109.5
C12 C13 H13B 109.5
H13A C13 H13B 109.5
C12 C13 H13C 109.5
H13A C13 H13C 109.5
H13B C13 H13C 109.5
C12 C14 H14A 109.5
C12 C14 H14B 109.5
H14A C14 H14B 109.5
C12 C14 H14C 109.5
H14A C14 H14C 109.5
H14B C14 H14C 109.5
O3 C15 C16 108.7(3)
O3 C15 C17 107.4(2)
C16 C15 C17 111.0(3)
O3 C15 C18 102.1(2)
C16 C15 C18 114.5(2)
C17 C15 C18 112.5(3)
C15 C16 H16A 109.5
C15 C16 H16B 109.5
H16A C16 H16B 109.5
C15 C16 H16C 109.5
H16A C16 H16C 109.5
H16B C16 H16C 109.5
C15 C17 H17A 109.5
C15 C17 H17B 109.5
H17A C17 H17B 109.5
C15 C17 H17C 109.5
H17A C17 H17C 109.5
H17B C17 H17C 109.5
O4 C18 C20 108.6(2)
O4 C18 C19 107.0(2)
C20 C18 C19 110.3(2)
O4 C18 C15 101.3(2)
C20 C18 C15 116.5(3)
C19 C18 C15 112.4(3)
C18 C19 H19A 109.5
C18 C19 H19B 109.5
H19A C19 H19B 109.5
C18 C19 H19C 109.5
H19A C19 H19C 109.5
H19B C19 H19C 109.5
C18 C20 H20A 109.5
C18 C20 H20B 109.5
H20A C20 H20B 109.5
C18 C20 H20C 109.5
H20A C20 H20C 109.5
H20B C20 H20C 109.5
B1 O1 C9 107.5(2)
B1 O2 C12 106.9(2)
B2 O3 C15 107.0(2)
B2 O4 C18 107.0(2)
O1 B1 O2 112.5(2)
O1 B1 C6 127.2(3)
O2 B1 C6 120.2(2)
O3 B2 O4 111.8(2)
O3 B2 C2 128.5(3)
O4 B2 C2 119.7(2)

loop_
_geom_bond_atom_site_label_1
_geom_bond_atom_site_label_2
_geom_bond_distance
C1 C2 1.399(4)
C1 C6 1.400(4)
C1 H1A 0.9300
C2 C3 1.413(4)
C2 B2 1.543(4)
C3 C4 1.388(4)
C3 C7 1.507(4)
C4 C5 1.394(4)
C4 H4A 0.9300
C5 C6 1.406(4)
C5 C8 1.512(4)
C6 B1 1.560(4)
C7 H7A 0.9600
C7 H7B 0.9600
C7 H7C 0.9600
C8 H8A 0.9600
C8 H8B 0.9600
C8 H8C 0.9600
C9 O1 1.465(3)
C9 C10 1.515(4)
C9 C11 1.526(4)
C9 C12 1.551(4)
C10 H10A 0.9600
C10 H10B 0.9600
C10 H10C 0.9600
C11 H11A 0.9600
C11 H11B 0.9600
C11 H11C 0.9600
C12 O2 1.465(3)
C12 C14 1.512(4)
C12 C13 1.521(4)
C13 H13A 0.9600
C13 H13B 0.9600
C13 H13C 0.9600
C14 H14A 0.9600
C14 H14B 0.9600
C14 H14C 0.9600
C15 O3 1.467(3)
C15 C16 1.519(4)
C15 C17 1.534(4)
C15 C18 1.541(4)
C16 H16A 0.9600
C16 H16B 0.9600
C16 H16C 0.9600
C17 H17A 0.9600
C17 H17B 0.9600
C17 H17C 0.9600
C18 O4 1.465(3)
C18 C20 1.502(4)
C18 C19 1.530(4)
C19 H19A 0.9600
C19 H19B 0.9600
C19 H19C 0.9600
C20 H20A 0.9600
C20 H20B 0.9600
C20 H20C 0.9600
O1 B1 1.367(4)
O2 B1 1.372(4)
O3 B2 1.373(4)
O4 B2 1.376(4)

loop_
_geom_torsion_atom_site_label_1
_geom_torsion_atom_site_label_2
_geom_torsion_atom_site_label_3
_geom_torsion_atom_site_label_4
_geom_torsion
C6 C1 C2 C3 0.5(4)
C6 C1 C2 B2 -177.7(3)
C1 C2 C3 C4 -0.7(4)
B2 C2 C3 C4 177.3(3)
C1 C2 C3 C7 -180.0(3)
B2 C2 C3 C7 -2.0(4)
C2 C3 C4 C5 0.1(4)
C7 C3 C4 C5 179.5(3)
C3 C4 C5 C6 0.6(4)
C3 C4 C5 C8 179.9(3)
C2 C1 C6 C5 0.3(4)
C2 C1 C6 B1 -177.6(3)
C4 C5 C6 C1 -0.8(4)
C8 C5 C6 C1 179.9(3)
C4 C5 C6 B1 176.9(3)
C8 C5 C6 B1 -2.3(5)
O1 C9 C12 O2 -29.3(3)
C10 C9 C12 O2 -146.5(2)
C11 C9 C12 O2 85.6(3)
O1 C9 C12 C14 -147.3(2)
C10 C9 C12 C14 95.5(3)
C11 C9 C12 C14 -32.4(3)
O1 C9 C12 C13 84.6(3)
C10 C9 C12 C13 -32.6(3)
C11 C9 C12 C13 -160.5(2)
O3 C15 C18 O4 -31.9(3)
C16 C15 C18 O4 -149.1(3)
C17 C15 C18 O4 82.9(3)
O3 C15 C18 C20 -149.4(2)
C16 C15 C18 C20 93.3(3)
C17 C15 C18 C20 -34.6(3)
O3 C15 C18 C19 82.0(3)
C16 C15 C18 C19 -35.3(4)
C17 C15 C18 C19 -163.2(3)
C10 C9 O1 B1 143.8(2)
C11 C9 O1 B1 -96.4(3)
C12 C9 O1 B1 22.6(3)
C14 C12 O2 B1 148.9(3)
C13 C12 O2 B1 -92.4(3)
C9 C12 O2 B1 26.4(3)
C16 C15 O3 B2 146.5(2)
C17 C15 O3 B2 -93.3(3)
C18 C15 O3 B2 25.2(3)
C20 C18 O4 B2 151.3(2)
C19 C18 O4 B2 -89.7(3)
C15 C18 O4 B2 28.2(3)
C9 O1 B1 O2 -6.8(3)
C9 O1 B1 C6 174.6(3)
C12 O2 B1 O1 -13.5(3)
C12 O2 B1 C6 165.1(2)
C1 C6 B1 O1 -172.1(3)
C5 C6 B1 O1 10.2(5)
C1 C6 B1 O2 9.4(4)
C5 C6 B1 O2 -168.3(3)
C15 O3 B2 O4 -8.3(3)
C15 O3 B2 C2 171.6(3)
C18 O4 B2 O3 -13.7(3)
C18 O4 B2 C2 166.4(2)
C1 C2 B2 O3 -165.9(3)
C3 C2 B2 O3 16.2(5)
C1 C2 B2 O4 14.0(4)
C3 C2 B2 O4 -163.9(3)
